data_2225305
loop_
_publ_author_name
'Choi, Hong Dae'
'Seo, Pil Ja'
'Son, Byeng Wha'
'Lee, Uk'

_publ_section_title
;
 2-(4-Fluorophenyl)-5,6-methylenedioxy-3-methylsulfinyl-1-benzofuran
;
_journal_coeditor_code KJ2140
_journal_issue 3
_journal_name_full 'Acta Crystallographica Section E'
_journal_page_first o605
_journal_paper_doi 10.1107/S1600536810004745
_journal_volume 66
_journal_year 2010
_chemical_formula_iupac 'C16 H11 F O4 S'
_chemical_formula_moiety 'C16 H11 F O4 S'
_chemical_formula_sum 'C16 H11 F O4 S'
_chemical_formula_weight 318.31
_chemical_name_systematic
;
2-(4-Fluorophenyl)-5,6-methylenedioxy-3-methylsulfinyl-1-benzofuran
;
_space_group_IT_number 2
_symmetry_cell_setting triclinic
_symmetry_space_group_name_Hall '-P 1'
_symmetry_space_group_name_H-M 'P -1'
_atom_sites_solution_hydrogens difmap
_atom_sites_solution_primary direct
_atom_sites_solution_secondary difmap
_audit_creation_method 'form.cif (version 2.0)'
_cell_angle_alpha 85.7350(10)
_cell_angle_beta 86.3190(10)
_cell_angle_gamma 68.1100(10)
_cell_formula_units_Z 2
_cell_length_a 8.0283(7)
_cell_length_b 8.4072(7)
_cell_length_c 10.6611(9)
_cell_measurement_reflns_used 4336
_cell_measurement_temperature 173(2)
_cell_measurement_theta_max 27.43
_cell_measurement_theta_min 2.61
_cell_volume 665.33(10)
_computing_cell_refinement 'SAINT (Bruker, 2009)'
_computing_data_collection 'APEX2 (Bruker, 2009)'
_computing_data_reduction 'SAINT (Bruker, 2009)'
_computing_molecular_graphics 'ORTEP-3 (Farrugia, 1997) and DIAMOND (Brandenburg, 1998)'
_computing_publication_material 'SHELXL97 (Sheldrick, 2008)'
_computing_structure_refinement 'SHELXL97 (Sheldrick, 2008)'
_computing_structure_solution 'SHELXS97 (Sheldrick, 2008)'
_diffrn_ambient_temperature 173(2)
_diffrn_detector_area_resol_mean 10.0
_diffrn_measured_fraction_theta_full 0.994
_diffrn_measured_fraction_theta_max 0.994
_diffrn_measurement_device_type 'Bruker SMART APEXII CCD'
_diffrn_measurement_method '\f and \w scans'
_diffrn_radiation_monochromator HELIOS
_diffrn_radiation_source 'Rotating Anode'
_diffrn_radiation_type MoK\a
_diffrn_radiation_wavelength 0.71073
_diffrn_reflns_av_R_equivalents 0.0361
_diffrn_reflns_av_sigmaI/netI 0.0298
_diffrn_reflns_limit_h_max 9
_diffrn_reflns_limit_h_min -9
_diffrn_reflns_limit_k_max 9
_diffrn_reflns_limit_k_min -9
_diffrn_reflns_limit_l_max 12
_diffrn_reflns_limit_l_min -12
_diffrn_reflns_number 4954
_diffrn_reflns_theta_full 24.99
_diffrn_reflns_theta_max 24.99
_diffrn_reflns_theta_min 1.92
_exptl_absorpt_coefficient_mu 0.272
_exptl_absorpt_correction_T_max 0.9476
_exptl_absorpt_correction_T_min 0.8990
_exptl_absorpt_correction_type multi-scan
_exptl_absorpt_process_details '(SADABS; Bruker, 2009)'
_exptl_crystal_colour colourless
_exptl_crystal_density_diffrn 1.589
_exptl_crystal_density_method 'not measured'
_exptl_crystal_description block
_exptl_crystal_F_000 328
_exptl_crystal_size_max 0.40
_exptl_crystal_size_mid 0.40
_exptl_crystal_size_min 0.20
_refine_diff_density_max 0.760
_refine_diff_density_min -0.337
_refine_ls_extinction_method none
_refine_ls_goodness_of_fit_ref 1.043
_refine_ls_hydrogen_treatment constr
_refine_ls_matrix_type full
_refine_ls_number_parameters 200
_refine_ls_number_reflns 2325
_refine_ls_number_restraints 0
_refine_ls_restrained_S_all 1.043
_refine_ls_R_factor_all 0.0363
_refine_ls_R_factor_gt 0.0333
_refine_ls_shift/esd_max <0.001
_refine_ls_shift/su_max_lt 0.001
_refine_ls_shift/su_mean <0.001
_refine_ls_structure_factor_coef Fsqd
_refine_ls_weighting_details 'calc w=1/[\s^2^(Fo^2^)+(0.0477P)^2^+0.4337P] where P=(Fo^2^+2Fc^2^)/3'
_refine_ls_weighting_scheme calc
_refine_ls_wR_factor_gt 0.0924
_refine_ls_wR_factor_ref 0.0955
_reflns_number_gt 2153
_reflns_number_total 2325
_reflns_threshold_expression I>2\s(I)
_cod_data_source_file kj2140.cif
_cod_data_source_block I
_cod_database_code 2225305
_cod_database_fobs_code 2225305

loop_
_symmetry_equiv_pos_as_xyz
'x, y, z'
'-x, -y, -z'

loop_
_atom_site_type_symbol
_atom_site_label
_atom_site_fract_x
_atom_site_fract_y
_atom_site_fract_z
_atom_site_U_iso_or_equiv
_atom_site_adp_type
_atom_site_calc_flag
_atom_site_refinement_flags
_atom_site_occupancy
_atom_site_disorder_assembly
_atom_site_disorder_group
S S 0.80463(5) 0.18763(6) 0.60869(4) 0.02335(16) Uani d . 1 . .
F F 0.68941(16) -0.01363(16) 0.02490(11) 0.0385(3) Uani d . 1 . .
O O1 0.29585(16) 0.35961(16) 0.51174(11) 0.0228(3) Uani d . 1 . .
O O2 0.25335(17) 0.57506(17) 0.98364(12) 0.0292(3) Uani d . 1 . .
O O3 -0.01602(17) 0.65674(17) 0.88470(12) 0.0285(3) Uani d . 1 . .
O O4 0.84924(18) 0.30301(18) 0.68884(15) 0.0372(4) Uani d . 1 . .
C C1 0.5684(2) 0.2707(2) 0.59585(16) 0.0206(4) Uani d . 1 . .
C C2 0.4380(2) 0.3671(2) 0.68856(16) 0.0204(4) Uani d . 1 . .
C C3 0.4467(2) 0.4134(2) 0.81182(16) 0.0225(4) Uani d . 1 . .
H H3 0.5537 0.3792 0.8537 0.027 Uiso calc R 1 . .
C C4 0.2853(2) 0.5124(2) 0.86443(16) 0.0229(4) Uani d . 1 . .
C C5 0.0711(3) 0.6920(2) 0.98677(18) 0.0289(4) Uani d . 1 . .
H H5A 0.0661 0.8093 0.9776 0.035 Uiso calc R 1 . .
H H5B 0.0117 0.6769 1.0664 0.035 Uiso calc R 1 . .
C C6 0.1218(2) 0.5638(2) 0.80438(17) 0.0222(4) Uani d . 1 . .
C C7 0.1075(2) 0.5200(2) 0.68512(17) 0.0237(4) Uani d . 1 . .
H H7 -0.0006 0.5531 0.6449 0.028 Uiso calc R 1 . .
C C8 0.2736(2) 0.4202(2) 0.63084(16) 0.0209(4) Uani d . 1 . .
C C9 0.4775(2) 0.2695(2) 0.49235(16) 0.0214(4) Uani d . 1 . .
C C10 0.5313(2) 0.1926(2) 0.37027(16) 0.0214(4) Uani d . 1 . .
C C11 0.4330(2) 0.2717(2) 0.26424(16) 0.0227(4) Uani d . 1 . .
H H11 0.3323 0.3721 0.2719 0.027 Uiso calc R 1 . .
C C12 0.4845(2) 0.2015(2) 0.14773(17) 0.0251(4) Uani d . 1 . .
H H12 0.4192 0.2530 0.0769 0.030 Uiso calc R 1 . .
C C13 0.6347(2) 0.0537(2) 0.13962(17) 0.0259(4) Uani d . 1 . .
C C14 0.7337(2) -0.0306(2) 0.24219(17) 0.0272(4) Uani d . 1 . .
H H14 0.8334 -0.1315 0.2336 0.033 Uiso calc R 1 . .
C C15 0.6797(2) 0.0397(2) 0.35841(17) 0.0258(4) Uani d . 1 . .
H H15 0.7430 -0.0156 0.4292 0.031 Uiso calc R 1 . .
C C16 0.8251(3) -0.0009(3) 0.70708(19) 0.0321(4) Uani d . 1 . .
H H16A 0.9492 -0.0629 0.7248 0.048 Uiso calc R 1 . .
H H16B 0.7803 -0.0726 0.6646 0.048 Uiso calc R 1 . .
H H16C 0.7568 0.0320 0.7845 0.048 Uiso calc R 1 . .

loop_
_atom_site_aniso_label
_atom_site_aniso_U_11
_atom_site_aniso_U_22
_atom_site_aniso_U_33
_atom_site_aniso_U_12
_atom_site_aniso_U_13
_atom_site_aniso_U_23
S 0.0165(2) 0.0224(3) 0.0292(3) -0.00522(18) -0.00198(17) 0.00089(18)
F 0.0361(7) 0.0477(7) 0.0256(6) -0.0067(6) 0.0027(5) -0.0155(5)
O1 0.0185(6) 0.0260(7) 0.0216(6) -0.0047(5) -0.0023(5) -0.0047(5)
O2 0.0273(7) 0.0341(7) 0.0212(6) -0.0043(6) -0.0010(5) -0.0076(5)
O3 0.0223(7) 0.0311(7) 0.0269(7) -0.0034(5) 0.0030(5) -0.0071(5)
O4 0.0264(7) 0.0293(8) 0.0570(10) -0.0088(6) -0.0137(6) -0.0068(7)
C1 0.0175(8) 0.0201(8) 0.0224(9) -0.0050(7) -0.0004(7) -0.0011(7)
C2 0.0193(8) 0.0197(8) 0.0217(8) -0.0065(7) -0.0012(7) -0.0004(7)
C3 0.0210(9) 0.0248(9) 0.0218(9) -0.0082(7) -0.0034(7) -0.0004(7)
C4 0.0262(9) 0.0227(9) 0.0194(8) -0.0083(7) -0.0011(7) -0.0018(7)
C5 0.0283(10) 0.0282(10) 0.0266(9) -0.0056(8) 0.0026(8) -0.0080(8)
C6 0.0196(9) 0.0194(9) 0.0255(9) -0.0052(7) 0.0020(7) -0.0009(7)
C7 0.0175(8) 0.0243(9) 0.0271(9) -0.0050(7) -0.0030(7) -0.0013(7)
C8 0.0217(9) 0.0210(9) 0.0197(8) -0.0072(7) -0.0015(7) -0.0026(7)
C9 0.0176(8) 0.0207(9) 0.0236(9) -0.0044(7) -0.0003(7) -0.0010(7)
C10 0.0212(9) 0.0222(9) 0.0219(9) -0.0093(7) 0.0003(7) -0.0031(7)
C11 0.0204(9) 0.0211(9) 0.0259(9) -0.0069(7) -0.0010(7) -0.0018(7)
C12 0.0261(9) 0.0283(10) 0.0219(9) -0.0109(8) -0.0034(7) 0.0000(7)
C13 0.0274(10) 0.0310(10) 0.0218(9) -0.0130(8) 0.0028(7) -0.0089(7)
C14 0.0228(9) 0.0252(10) 0.0303(10) -0.0038(7) -0.0005(7) -0.0076(8)
C15 0.0249(9) 0.0254(9) 0.0249(9) -0.0061(8) -0.0051(7) -0.0009(7)
C16 0.0292(10) 0.0277(10) 0.0383(11) -0.0100(8) -0.0077(8) 0.0079(8)

loop_
_atom_type_symbol
_atom_type_description
_atom_type_scat_dispersion_real
_atom_type_scat_dispersion_imag
_atom_type_scat_source
C C 0.0033 0.0016 'International Tables Vol C Tables 4.2.6.8 and 6.1.1.4'
H H 0.0000 0.0000 'International Tables Vol C Tables 4.2.6.8 and 6.1.1.4'
O O 0.0106 0.0060 'International Tables Vol C Tables 4.2.6.8 and 6.1.1.4'
F F 0.0171 0.0103 'International Tables Vol C Tables 4.2.6.8 and 6.1.1.4'
S S 0.1246 0.1234 'International Tables Vol C Tables 4.2.6.8 and 6.1.1.4'

loop_
_geom_angle_atom_site_label_1
_geom_angle_atom_site_label_2
_geom_angle_atom_site_label_3
_geom_angle_site_symmetry_1
_geom_angle_site_symmetry_3
_geom_angle
_geom_angle_publ_flag
O4 S C1 . . 107.29(8) ?
O4 S C16 . . 105.76(9) ?
C1 S C16 . . 98.28(9) ?
C8 O1 C9 . . 106.48(13) ?
C4 O2 C5 . . 105.53(13) ?
C6 O3 C5 . . 105.04(14) ?
C9 C1 C2 . . 107.49(15) ?
C9 C1 S . . 126.25(13) ?
C2 C1 S . . 126.00(13) ?
C8 C2 C3 . . 120.39(16) ?
C8 C2 C1 . . 104.84(15) ?
C3 C2 C1 . . 134.76(16) ?
C4 C3 C2 . . 114.39(16) ?
C4 C3 H3 . . 122.8 ?
C2 C3 H3 . . 122.8 ?
C3 C4 O2 . . 126.99(16) ?
C3 C4 C6 . . 124.06(16) ?
O2 C4 C6 . . 108.93(15) ?
O2 C5 O3 . . 107.68(14) ?
O2 C5 H5A . . 110.2 ?
O3 C5 H5A . . 110.2 ?
O2 C5 H5B . . 110.2 ?
O3 C5 H5B . . 110.2 ?
H5A C5 H5B . . 108.5 ?
C7 C6 O3 . . 127.18(16) ?
C7 C6 C4 . . 123.29(16) ?
O3 C6 C4 . . 109.50(15) ?
C6 C7 C8 . . 112.52(16) ?
C6 C7 H7 . . 123.7 ?
C8 C7 H7 . . 123.7 ?
O1 C8 C2 . . 110.69(15) ?
O1 C8 C7 . . 123.97(15) ?
C2 C8 C7 . . 125.34(16) ?
C1 C9 O1 . . 110.48(15) ?
C1 C9 C10 . . 133.97(16) ?
O1 C9 C10 . . 115.53(14) ?
C15 C10 C11 . . 119.35(16) ?
C15 C10 C9 . . 120.68(16) ?
C11 C10 C9 . . 119.97(16) ?
C12 C11 C10 . . 120.44(16) ?
C12 C11 H11 . . 119.8 ?
C10 C11 H11 . . 119.8 ?
C13 C12 C11 . . 118.26(16) ?
C13 C12 H12 . . 120.9 ?
C11 C12 H12 . . 120.9 ?
F C13 C12 . . 118.70(16) ?
F C13 C14 . . 118.04(16) ?
C12 C13 C14 . . 123.25(17) ?
C13 C14 C15 . . 117.97(17) ?
C13 C14 H14 . . 121.0 ?
C15 C14 H14 . . 121.0 ?
C14 C15 C10 . . 120.68(17) ?
C14 C15 H15 . . 119.7 ?
C10 C15 H15 . . 119.7 ?
S C16 H16A . . 109.5 ?
S C16 H16B . . 109.5 ?
H16A C16 H16B . . 109.5 ?
S C16 H16C . . 109.5 ?
H16A C16 H16C . . 109.5 ?
H16B C16 H16C . . 109.5 ?

loop_
_geom_bond_atom_site_label_1
_geom_bond_atom_site_label_2
_geom_bond_site_symmetry_2
_geom_bond_distance
_geom_bond_publ_flag
S O4 . 1.4903(14) ?
S C1 . 1.7707(17) ?
S C16 . 1.7944(19) ?
F C13 . 1.363(2) ?
O1 C8 . 1.380(2) ?
O1 C9 . 1.380(2) ?
O2 C4 . 1.384(2) ?
O2 C5 . 1.426(2) ?
O3 C6 . 1.379(2) ?
O3 C5 . 1.436(2) ?
C1 C9 . 1.364(2) ?
C1 C2 . 1.443(2) ?
C2 C8 . 1.395(2) ?
C2 C3 . 1.411(2) ?
C3 C4 . 1.363(3) ?
C3 H3 . 0.9300 ?
C4 C6 . 1.401(3) ?
C5 H5A . 0.9700 ?
C5 H5B . 0.9700 ?
C6 C7 . 1.373(3) ?
C7 C8 . 1.398(2) ?
C7 H7 . 0.9300 ?
C9 C10 . 1.464(2) ?
C10 C15 . 1.397(3) ?
C10 C11 . 1.398(2) ?
C11 C12 . 1.387(3) ?
C11 H11 . 0.9300 ?
C12 C13 . 1.375(3) ?
C12 H12 . 0.9300 ?
C13 C14 . 1.380(3) ?
C14 C15 . 1.386(3) ?
C14 H14 . 0.9300 ?
C15 H15 . 0.9300 ?
C16 H16A . 0.9600 ?
C16 H16B . 0.9600 ?
C16 H16C . 0.9600 ?

loop_
_geom_hbond_atom_site_label_D
_geom_hbond_atom_site_label_H
_geom_hbond_atom_site_label_A
_geom_hbond_site_symmetry_A
_geom_hbond_distance_DH
_geom_hbond_distance_HA
_geom_hbond_distance_DA
_geom_hbond_angle_DHA
_geom_hbond_publ_flag
C3 H3 O2 2_667 0.93 2.54 3.383(2) 151.1 y
C14 H14 O4 2_756 0.93 2.57 3.368(2) 144.1 y

loop_
_geom_torsion_atom_site_label_1
_geom_torsion_atom_site_label_2
_geom_torsion_atom_site_label_3
_geom_torsion_atom_site_label_4
_geom_torsion_site_symmetry_1
_geom_torsion_site_symmetry_2
_geom_torsion_site_symmetry_3
_geom_torsion_site_symmetry_4
_geom_torsion
_geom_torsion_publ_flag
O4 S C1 C9 . . . . 144.09(16) ?
C16 S C1 C9 . . . . -106.47(17) ?
O4 S C1 C2 . . . . -29.26(18) ?
C16 S C1 C2 . . . . 80.17(17) ?
C9 C1 C2 C8 . . . . -0.86(19) ?
S C1 C2 C8 . . . . 173.53(13) ?
C9 C1 C2 C3 . . . . -179.99(19) ?
S C1 C2 C3 . . . . -5.6(3) ?
C8 C2 C3 C4 . . . . -0.8(2) ?
C1 C2 C3 C4 . . . . 178.23(18) ?
C2 C3 C4 O2 . . . . 179.41(16) ?
C2 C3 C4 C6 . . . . 1.0(3) ?
C5 O2 C4 C3 . . . . 171.11(18) ?
C5 O2 C4 C6 . . . . -10.26(19) ?
C4 O2 C5 O3 . . . . 17.49(19) ?
C6 O3 C5 O2 . . . . -18.03(19) ?
C5 O3 C6 C7 . . . . -170.31(18) ?
C5 O3 C6 C4 . . . . 11.72(19) ?
C3 C4 C6 C7 . . . . -0.4(3) ?
O2 C4 C6 C7 . . . . -179.07(16) ?
C3 C4 C6 O3 . . . . 177.68(16) ?
O2 C4 C6 O3 . . . . -1.0(2) ?
O3 C6 C7 C8 . . . . -178.09(16) ?
C4 C6 C7 C8 . . . . -0.4(3) ?
C9 O1 C8 C2 . . . . -1.19(19) ?
C9 O1 C8 C7 . . . . 179.28(16) ?
C3 C2 C8 O1 . . . . -179.45(15) ?
C1 C2 C8 O1 . . . . 1.26(19) ?
C3 C2 C8 C7 . . . . 0.1(3) ?
C1 C2 C8 C7 . . . . -179.22(17) ?
C6 C7 C8 O1 . . . . 179.98(16) ?
C6 C7 C8 C2 . . . . 0.5(3) ?
C2 C1 C9 O1 . . . . 0.2(2) ?
S C1 C9 O1 . . . . -174.20(12) ?
C2 C1 C9 C10 . . . . -178.74(18) ?
S C1 C9 C10 . . . . 6.9(3) ?
C8 O1 C9 C1 . . . . 0.61(19) ?
C8 O1 C9 C10 . . . . 179.74(14) ?
C1 C9 C10 C15 . . . . 30.2(3) ?
O1 C9 C10 C15 . . . . -148.66(16) ?
C1 C9 C10 C11 . . . . -150.3(2) ?
O1 C9 C10 C11 . . . . 30.9(2) ?
C15 C10 C11 C12 . . . . -1.5(3) ?
C9 C10 C11 C12 . . . . 178.93(16) ?
C10 C11 C12 C13 . . . . -0.5(3) ?
C11 C12 C13 F . . . . -178.17(16) ?
C11 C12 C13 C14 . . . . 1.8(3) ?
F C13 C14 C15 . . . . 178.87(17) ?
C12 C13 C14 C15 . . . . -1.1(3) ?
C13 C14 C15 C10 . . . . -1.0(3) ?
C11 C10 C15 C14 . . . . 2.3(3) ?
C9 C10 C15 C14 . . . . -178.20(17) ?
